data_4021647
loop_
_publ_author_name
'Connie K. Y. Lee'
'Anthony J. Herlt'
'Gregory W. Simpson'
'Anthony C. Willis'
'Christopher J. Easton'

_publ_contact_author_address
;
Research School of Chemistry,
Australian National University,
Canberra, ACT 0200, Australia
;
_publ_contact_author_email ' easton@rsc.anu.edu.au '
_publ_contact_author_fax ' 61 2 6125 8114 '
_publ_contact_author_name ' Christopher J. Easton '
_publ_contact_author_phone ' 61 2 6125 8201 '
_publ_section_title
;
 4-Alkoxycarbonyl- and Aminocarbonyl-Substituted Isoxazoles
 as Masked Acrylates and Acrylamides in the Asymmetric
 Synthesis of \D^2^-Isoxazolines
;
_journal_name_full 'Journal of Organic Chemistry'
_journal_page_first 3221
_journal_page_last 3231
_journal_paper_doi 10.1021/jo0602569
_journal_volume 71
_journal_year 2006
_chemical_absolute_configuration ad
_chemical_compound_source
;
?
;
_chemical_formula_moiety ' C39 H60 N2 O5 S '
_chemical_formula_sum 'C39 H60 N2 O5 S'
_chemical_formula_weight 668.98
_chemical_name_systematic
; 
? 
;
_space_group_IT_number 19
_symmetry_cell_setting orthorhombic
_symmetry_space_group_name_Hall 'P 2ac 2ab'
_symmetry_space_group_name_H-M 'P 21 21 21'
_atom_sites_solution_hydrogens geom
_atom_sites_solution_primary direct
_audit_creation_date 05-10-01
_audit_creation_method CRYSTALS_ver_12-03-99
_audit_update_record
;
2005-01-13 - Report on  C39 H60 N2 O5 S 
             by Anthony C. Willis
             for Connie Lee and Chris Easton
2005-01-14 - passes checkcif tests with minor warnings
;
_cell_angle_alpha 90
_cell_angle_beta 90
_cell_angle_gamma 90
_cell_formula_units_Z 4
_cell_length_a 12.76750(10)
_cell_length_b 15.20140(10)
_cell_length_c 19.6121(2)
_cell_measurement_reflns_used 50173
_cell_measurement_temperature 200
_cell_measurement_theta_max 27
_cell_measurement_theta_min 3
_cell_volume 3806.39(6)
_computing_cell_refinement
; 
 Denzo/Scalepack (Otwinowski & Minor, 1996) 
;
_computing_data_collection
; 
 COLLECT (Nonius BV, 1997) 
;
_computing_data_reduction
; 
 Denzo/Scalepack (Otwinowski & Minor, 1996) 
;
_computing_molecular_graphics
; 
ORTEP-II (Johnson 1976) in teXsan (MSC, 1992-1997)
;
_computing_publication_material
; 
 CRYSTALS (Watkin et al 2003) 
;
_computing_structure_refinement
; 
 CRYSTALS (Watkin et al 2003) 
;
_computing_structure_solution
; 
 SIR92 (Altomare et al, 1994) 
;
_diffrn_ambient_temperature 200
_diffrn_measured_fraction_theta_full 0.998
_diffrn_measured_fraction_theta_max 0.998
_diffrn_measurement_device_type
; 
Nonius Kappa CCD 
;
_diffrn_measurement_method ' \f and \w scans with CCD '
_diffrn_radiation_monochromator graphite
_diffrn_radiation_type 'Mo K\a'
_diffrn_radiation_wavelength 0.71073
_diffrn_reflns_av_R_equivalents 0.08
_diffrn_reflns_limit_h_max 16
_diffrn_reflns_limit_h_min -16
_diffrn_reflns_limit_k_max 19
_diffrn_reflns_limit_k_min -18
_diffrn_reflns_limit_l_max 25
_diffrn_reflns_limit_l_min -25
_diffrn_reflns_number 70300
_diffrn_reflns_theta_full 27.112
_diffrn_reflns_theta_max 27.1
_diffrn_reflns_theta_min 2.619
_diffrn_standards_decay_% 0.00
_diffrn_standards_interval_count 0
_diffrn_standards_interval_time 0
_diffrn_standards_number 0
_exptl_absorpt_coefficient_mu 0.128
_exptl_absorpt_correction_T_max 0.991
_exptl_absorpt_correction_T_min 0.957
_exptl_absorpt_correction_type integration
_exptl_absorpt_process_details
;
via Gaussian method (Coppens, 1970) implemented in maXus (2000)
;
_exptl_crystal_colour ' colourless '
_exptl_crystal_density_diffrn 1.167
_exptl_crystal_density_method 'not measured'
_exptl_crystal_description ' plate '
_exptl_crystal_F_000 1456
_exptl_crystal_size_max 0.36
_exptl_crystal_size_mid 0.33
_exptl_crystal_size_min 0.07
_refine_diff_density_max 0.22
_refine_diff_density_min -0.26
_refine_ls_abs_structure_details 'Flack, 3731 Friedel-pairs'
_refine_ls_abs_structure_Flack -0.06(5)
_refine_ls_extinction_method None
_refine_ls_goodness_of_fit_ref 1.1260
_refine_ls_hydrogen_treatment noref
_refine_ls_matrix_type full
_refine_ls_number_parameters 425
_refine_ls_number_reflns 5042
_refine_ls_number_restraints 0
_refine_ls_R_factor_all 0.0517
_refine_ls_R_factor_gt 0.0276
_refine_ls_shift/su_max 0.000608
_refine_ls_structure_factor_coef F
_refine_ls_weighting_details
;
 Method, part 1, Chebychev polynomial, (Watkin, 1994, Prince, 1982) 
 [weight] = 1.0/[A~0~*T~0~(x)+A~1~*T~1~(x) ... +A~n-1~]*T~n-1~(x)] 
 where A~i~ are the Chebychev coefficients listed below and x= Fcalc/Fmax 
 Method = Robust Weighting (Prince, 1982) 
 W = [weight] * [1-(deltaF/6*sigmaF)^2^]^2^ 
 A~i~ are: 
 0.664 0.190 0.627 0.0337 0.159 
;
_refine_ls_weighting_scheme calc
_refine_ls_wR_factor_all 0.0385
_refine_ls_wR_factor_gt 0.0307
_refine_ls_wR_factor_ref 0.0307
_reflns_limit_h_max 16
_reflns_limit_h_min -16
_reflns_limit_k_max 19
_reflns_limit_k_min 0
_reflns_limit_l_max 25
_reflns_limit_l_min 0
_reflns_number_gt 5042
_reflns_number_total 8395
_reflns_threshold_expression I>3.00u(I)
_cod_data_source_file jo0602569si20060207_061214.cif
_cod_depositor_comments
;
The following automatic conversions were performed:
'_symmetry_cell_setting' value 'Orthorhombic' changed to 'orthorhombic'
according to '/home/saulius/struct/CIF-dictionaries/cif_core.dic'
dictionary named 'cif_core.dic' version 2.4.1 from 2010-06-29.

Automatic conversion script
Id: cif_fix_enum 1527 2010-12-29 10:47:43Z saulius 
;
_cod_original_sg_symbol_H-M 'P 21 21 21 '
_cod_original_formula_sum ' C39 H60 N2 O5 S '
_cod_database_code 4021647

loop_
_symmetry_equiv_pos_as_xyz
x,y,z
x+1/2,-y+1/2,-z
-x,y+1/2,-z+1/2
-x+1/2,-y,z+1/2

loop_
_atom_site_label
_atom_site_type_symbol
_atom_site_fract_x
_atom_site_fract_y
_atom_site_fract_z
_atom_site_U_iso_or_equiv
_atom_site_occupancy
_atom_site_adp_type
_atom_site_refinement_flags_posn
S413 S 0.51315(3) 0.17515(3) 0.91654(2) 0.0361 1.0000 Uani .
O1 O 0.79857(12) 0.24916(13) 0.59779(7) 0.0683 1.0000 Uani .
O41 O 0.55300(11) 0.33831(9) 0.69641(8) 0.0549 1.0000 Uani .
O42 O 0.50644(9) 0.20388(7) 0.73321(6) 0.0338 1.0000 Uani .
O4131 O 0.57363(11) 0.24004(8) 0.88072(8) 0.0482 1.0000 Uani .
O4132 O 0.44229(11) 0.20325(9) 0.96872(7) 0.0493 1.0000 Uani .
N2 N 0.72755(14) 0.18874(14) 0.56848(9) 0.0607 1.0000 Uani .
N414 N 0.59278(11) 0.10366(10) 0.94920(8) 0.0357 1.0000 Uani .
C3 C 0.65605(14) 0.16957(14) 0.61129(9) 0.0390 1.0000 Uani .
C4 C 0.66938(13) 0.21439(12) 0.67973(9) 0.0338 1.0000 Uani .
C5 C 0.76185(14) 0.27577(14) 0.66467(10) 0.0411 1.0000 Uani .
C31 C 0.57036(14) 0.10849(12) 0.59152(9) 0.0373 1.0000 Uani .
C32 C 0.57041(15) 0.02164(13) 0.61518(10) 0.0398 1.0000 Uani .
C33 C 0.49274(15) -0.03540(12) 0.59269(10) 0.0409 1.0000 Uani .
C34 C 0.41433(15) -0.00785(14) 0.54872(10) 0.0436 1.0000 Uani .
C35 C 0.41361(16) 0.07890(14) 0.52793(10) 0.0458 1.0000 Uani .
C36 C 0.49023(17) 0.13820(13) 0.54816(10) 0.0443 1.0000 Uani .
C41 C 0.57087(14) 0.26154(12) 0.70336(9) 0.0349 1.0000 Uani .
C43 C 0.41149(13) 0.24053(12) 0.76305(9) 0.0335 1.0000 Uani .
C44 C 0.32499(15) 0.25524(13) 0.70911(11) 0.0424 1.0000 Uani .
C45 C 0.23190(14) 0.20427(13) 0.73847(10) 0.0403 1.0000 Uani .
C46 C 0.19646(15) 0.25351(14) 0.80304(10) 0.0443 1.0000 Uani .
C47 C 0.28487(14) 0.23186(13) 0.85528(9) 0.0363 1.0000 Uani .
C48 C 0.36191(12) 0.17462(12) 0.81309(9) 0.0296 1.0000 Uani .
C49 C 0.28437(14) 0.12074(12) 0.76748(9) 0.0342 1.0000 Uani .
C51 C 0.85363(14) 0.27321(12) 0.71438(10) 0.0379 1.0000 Uani .
C321 C 0.65219(18) -0.01066(15) 0.66478(13) 0.0588 1.0000 Uani .
C341 C 0.33205(17) -0.07224(16) 0.52481(13) 0.0578 1.0000 Uani .
C361 C 0.4883(2) 0.23221(16) 0.52328(13) 0.0704 1.0000 Uani .
C410 C 0.33706(15) 0.06198(13) 0.71429(10) 0.0399 1.0000 Uani .
C411 C 0.20919(16) 0.06218(14) 0.80813(11) 0.0453 1.0000 Uani .
C412 C 0.43806(14) 0.11778(11) 0.85370(9) 0.0319 1.0000 Uani .
C415 C 0.56517(14) 0.04992(12) 1.00973(9) 0.0359 1.0000 Uani .
C416 C 0.46577(15) -0.00458(13) 1.00079(10) 0.0416 1.0000 Uani .
C417 C 0.44686(17) -0.06350(14) 1.06214(10) 0.0481 1.0000 Uani .
C418 C 0.44332(17) -0.01054(14) 1.12774(11) 0.0473 1.0000 Uani .
C419 C 0.54368(16) 0.04203(15) 1.13683(10) 0.0473 1.0000 Uani .
C420 C 0.56247(16) 0.10300(13) 1.07614(10) 0.0436 1.0000 Uani .
C421 C 0.69507(13) 0.08760(12) 0.91504(10) 0.0343 1.0000 Uani .
C422 C 0.78583(15) 0.11819(13) 0.95998(10) 0.0412 1.0000 Uani .
C423 C 0.88963(14) 0.10632(14) 0.92270(12) 0.0475 1.0000 Uani .
C424 C 0.90448(16) 0.01262(15) 0.89904(13) 0.0542 1.0000 Uani .
C425 C 0.81359(16) -0.01812(15) 0.85484(12) 0.0509 1.0000 Uani .
C426 C 0.70917(16) -0.00729(13) 0.89200(11) 0.0429 1.0000 Uani .
C511 C 0.93977(16) 0.33484(14) 0.68739(12) 0.0513 1.0000 Uani .
C512 C 0.89844(16) 0.18106(15) 0.72061(13) 0.0538 1.0000 Uani .
C513 C 0.81500(17) 0.30597(15) 0.78388(11) 0.0507 1.0000 Uani .
H41 H 0.68252(13) 0.17348(12) 0.71873(9) 0.0406 1.0000 Uiso R
H51 H 0.73593(14) 0.33766(14) 0.66847(10) 0.0495 1.0000 Uiso R
H331 H 0.49345(15) -0.09790(12) 0.60858(10) 0.0491 1.0000 Uiso R
H351 H 0.35607(16) 0.09968(14) 0.49732(10) 0.0549 1.0000 Uiso R
H431 H 0.43369(13) 0.29688(12) 0.78504(9) 0.0403 1.0000 Uiso R
H441 H 0.30806(15) 0.31917(13) 0.70432(11) 0.0510 1.0000 Uiso R
H442 H 0.34636(15) 0.23102(13) 0.66379(11) 0.0510 1.0000 Uiso R
H451 H 0.17396(14) 0.19523(13) 0.70488(10) 0.0483 1.0000 Uiso R
H461 H 0.12714(15) 0.23129(14) 0.81936(10) 0.0534 1.0000 Uiso R
H462 H 0.19183(15) 0.31827(14) 0.79459(10) 0.0534 1.0000 Uiso R
H471 H 0.31974(14) 0.28677(13) 0.87180(9) 0.0437 1.0000 Uiso R
H472 H 0.25659(14) 0.19832(13) 0.89509(9) 0.0437 1.0000 Uiso R
H3211 H 0.63911(18) -0.07403(15) 0.67549(13) 0.0705 1.0000 Uiso R
H3212 H 0.64839(18) 0.02474(15) 0.70769(13) 0.0705 1.0000 Uiso R
H3213 H 0.72328(18) -0.00409(15) 0.64399(13) 0.0705 1.0000 Uiso R
H3411 H 0.28192(17) -0.04159(16) 0.49366(13) 0.0698 1.0000 Uiso R
H3412 H 0.29321(17) -0.09599(16) 0.56508(13) 0.0698 1.0000 Uiso R
H3413 H 0.36657(17) -0.12174(16) 0.49985(13) 0.0698 1.0000 Uiso R
H3611 H 0.4260(2) 0.24122(16) 0.49316(13) 0.0844 1.0000 Uiso R
H3612 H 0.4839(2) 0.27288(16) 0.56326(13) 0.0844 1.0000 Uiso R
H3613 H 0.5537(2) 0.24479(16) 0.49700(13) 0.0844 1.0000 Uiso R
H4101 H 0.36883(15) 0.00974(13) 0.73737(10) 0.0481 1.0000 Uiso R
H4102 H 0.39308(15) 0.09600(13) 0.69031(10) 0.0481 1.0000 Uiso R
H4103 H 0.28371(15) 0.04179(13) 0.68040(10) 0.0481 1.0000 Uiso R
H4111 H 0.24775(16) 0.00946(14) 0.82545(11) 0.0545 1.0000 Uiso R
H4112 H 0.18028(16) 0.09617(14) 0.84752(11) 0.0545 1.0000 Uiso R
H4113 H 0.15048(16) 0.04274(14) 0.77793(11) 0.0545 1.0000 Uiso R
H4121 H 0.39678(14) 0.07097(11) 0.87738(9) 0.0382 1.0000 Uiso R
H4122 H 0.48791(14) 0.08990(11) 0.82084(9) 0.0382 1.0000 Uiso R
H4151 H 0.62416(14) 0.00696(12) 1.01379(9) 0.0432 1.0000 Uiso R
H4161 H 0.40470(15) 0.03596(13) 0.99516(10) 0.0500 1.0000 Uiso R
H4162 H 0.47303(15) -0.04205(13) 0.95914(10) 0.0500 1.0000 Uiso R
H4171 H 0.50476(17) -0.10762(14) 1.06524(10) 0.0578 1.0000 Uiso R
H4172 H 0.37855(17) -0.09474(14) 1.05615(10) 0.0578 1.0000 Uiso R
H4181 H 0.43492(17) -0.05160(14) 1.16720(11) 0.0569 1.0000 Uiso R
H4182 H 0.38240(17) 0.03075(14) 1.12610(11) 0.0569 1.0000 Uiso R
H4191 H 0.53803(16) 0.07822(15) 1.17925(10) 0.0569 1.0000 Uiso R
H4192 H 0.60407(16) 0.00050(15) 1.14110(10) 0.0569 1.0000 Uiso R
H4201 H 0.63093(16) 0.13397(13) 1.08223(10) 0.0525 1.0000 Uiso R
H4202 H 0.50471(16) 0.14731(13) 1.07367(10) 0.0525 1.0000 Uiso R
H4211 H 0.69520(13) 0.12371(12) 0.87242(10) 0.0412 1.0000 Uiso R
H4221 H 0.78672(15) 0.08275(13) 1.00294(10) 0.0494 1.0000 Uiso R
H4222 H 0.77613(15) 0.18178(13) 0.97141(10) 0.0494 1.0000 Uiso R
H4231 H 0.94815(14) 0.12219(14) 0.95428(12) 0.0572 1.0000 Uiso R
H4232 H 0.89100(14) 0.14619(14) 0.88215(12) 0.0572 1.0000 Uiso R
H4241 H 0.90985(16) -0.02659(15) 0.93983(13) 0.0653 1.0000 Uiso R
H4242 H 0.97065(16) 0.00883(15) 0.87192(13) 0.0653 1.0000 Uiso R
H4251 H 0.82381(16) -0.08160(15) 0.84325(12) 0.0611 1.0000 Uiso R
H4252 H 0.81215(16) 0.01746(15) 0.81196(12) 0.0611 1.0000 Uiso R
H4261 H 0.70790(16) -0.04683(13) 0.93274(11) 0.0515 1.0000 Uiso R
H4262 H 0.65071(16) -0.02355(13) 0.86049(11) 0.0515 1.0000 Uiso R
H5111 H 1.00074(16) 0.33403(14) 0.71939(12) 0.0616 1.0000 Uiso R
H5112 H 0.91163(16) 0.39608(14) 0.68396(12) 0.0616 1.0000 Uiso R
H5113 H 0.96290(16) 0.31447(14) 0.64131(12) 0.0616 1.0000 Uiso R
H5121 H 0.95832(16) 0.18154(15) 0.75347(13) 0.0645 1.0000 Uiso R
H5122 H 0.84288(16) 0.14012(15) 0.73749(13) 0.0645 1.0000 Uiso R
H5123 H 0.92365(16) 0.16082(15) 0.67495(13) 0.0645 1.0000 Uiso R
H5131 H 0.87416(17) 0.30478(15) 0.81728(11) 0.0613 1.0000 Uiso R
H5132 H 0.78834(17) 0.36754(15) 0.77925(11) 0.0613 1.0000 Uiso R
H5133 H 0.75727(17) 0.26698(15) 0.80043(11) 0.0613 1.0000 Uiso R

loop_
_atom_site_aniso_label
_atom_site_aniso_U_11
_atom_site_aniso_U_22
_atom_site_aniso_U_33
_atom_site_aniso_U_23
_atom_site_aniso_U_13
_atom_site_aniso_U_12
S413 0.0318(2) 0.0330(2) 0.0434(2) -0.0046(2) -0.0075(2) 0.0045(2)
O1 0.0544(9) 0.1097(14) 0.0408(8) -0.0050(9) 0.0109(7) -0.0432(9)
O41 0.0467(8) 0.0358(8) 0.0823(11) 0.0143(7) 0.0087(8) -0.0004(7)
O42 0.0285(6) 0.0321(6) 0.0408(7) -0.0012(5) 0.0068(5) -0.0013(5)
O4131 0.0426(8) 0.0351(7) 0.0670(9) 0.0074(7) -0.0147(7) -0.0056(6)
O4132 0.0453(8) 0.0557(8) 0.0469(8) -0.0165(7) -0.0083(6) 0.0197(7)
N2 0.0484(10) 0.0923(15) 0.0413(10) -0.0048(10) 0.0038(8) -0.0290(11)
N414 0.0274(7) 0.0434(9) 0.0363(9) 0.0018(7) -0.0016(7) 0.0066(7)
C3 0.0342(9) 0.0473(11) 0.0355(10) 0.0033(9) 0.0019(8) -0.0028(9)
C4 0.0291(8) 0.0372(10) 0.0350(10) 0.0046(8) 0.0015(7) -0.0076(7)
C5 0.0345(10) 0.0442(11) 0.0448(11) 0.0048(9) 0.0043(8) -0.0085(8)
C31 0.0312(9) 0.0467(10) 0.0341(10) -0.0056(8) -0.0006(8) -0.0024(8)
C32 0.0325(10) 0.0414(10) 0.0455(11) -0.0079(9) 0.0002(9) 0.0052(8)
C33 0.0351(10) 0.0397(10) 0.0478(11) -0.0105(8) 0.0004(10) 0.0015(8)
C34 0.0332(10) 0.0543(12) 0.0434(11) -0.0119(10) 0.0009(9) -0.0003(9)
C35 0.0383(11) 0.0616(14) 0.0376(11) -0.0053(10) -0.0078(9) 0.0002(10)
C36 0.0469(11) 0.0499(11) 0.0359(10) 0.0025(9) -0.0022(10) -0.0048(10)
C41 0.0310(9) 0.0372(10) 0.0366(10) 0.0012(8) -0.0010(8) -0.0057(8)
C43 0.0272(8) 0.0318(9) 0.0416(10) -0.0012(8) 0.0036(8) 0.0037(7)
C44 0.0385(10) 0.0442(11) 0.0444(11) 0.0072(9) -0.0044(9) 0.0057(9)
C45 0.0287(9) 0.0512(12) 0.0409(11) -0.0004(9) -0.0064(8) 0.0047(8)
C46 0.0310(10) 0.0512(12) 0.0508(12) -0.0056(10) -0.0035(9) 0.0091(9)
C47 0.0278(9) 0.0392(10) 0.0418(10) -0.0058(8) 0.0019(8) 0.0051(8)
C48 0.0244(8) 0.0314(9) 0.0329(9) -0.0013(8) -0.0006(7) 0.0007(7)
C49 0.0282(9) 0.0399(10) 0.0344(10) -0.0003(8) -0.0013(8) -0.0030(8)
C51 0.0329(10) 0.0358(10) 0.0449(11) -0.0045(9) 0.0032(8) -0.0082(8)
C321 0.0496(13) 0.0446(13) 0.0820(18) -0.0001(12) -0.0231(12) 0.0048(10)
C341 0.0404(11) 0.0662(15) 0.0668(15) -0.0214(12) -0.0073(11) -0.0088(11)
C361 0.0800(18) 0.0673(15) 0.0637(15) 0.0227(12) -0.0275(14) -0.0176(14)
C410 0.0361(10) 0.0416(10) 0.0419(11) -0.0082(9) -0.0019(9) -0.0039(8)
C411 0.0374(10) 0.0541(12) 0.0445(12) -0.0039(10) -0.0008(9) -0.0103(9)
C412 0.0272(8) 0.0309(9) 0.0375(10) -0.0041(7) -0.0017(8) 0.0006(8)
C415 0.0293(9) 0.0401(10) 0.0382(10) -0.0026(8) 0.0005(8) 0.0035(8)
C416 0.0392(11) 0.0412(11) 0.0443(11) -0.0081(9) 0.0003(9) -0.0022(8)
C417 0.0429(11) 0.0462(11) 0.0552(13) -0.0011(10) 0.0013(10) -0.0074(9)
C418 0.0426(11) 0.0529(12) 0.0463(12) 0.0019(10) 0.0105(10) 0.0010(10)
C419 0.0461(12) 0.0593(13) 0.0365(11) -0.0058(9) 0.0028(9) -0.0038(10)
C420 0.0429(10) 0.0492(11) 0.0386(11) -0.0062(9) -0.0005(10) -0.0070(9)
C421 0.0271(8) 0.0415(9) 0.0342(9) 0.0014(8) -0.0003(8) 0.0032(7)
C422 0.0330(10) 0.0457(11) 0.0449(11) -0.0042(9) -0.0032(9) -0.0016(8)
C423 0.0298(9) 0.0590(12) 0.0538(13) -0.0008(11) -0.003(1) -0.0019(9)
C424 0.0340(11) 0.0592(13) 0.0695(16) -0.0035(12) 0.0055(10) 0.0120(10)
C425 0.0455(12) 0.0509(13) 0.0562(14) -0.0133(10) 0.0093(10) 0.0057(10)
C426 0.0372(10) 0.0439(11) 0.0475(12) -0.0095(9) 0.0013(9) 0.0009(9)
C511 0.0359(10) 0.0533(13) 0.0646(14) -0.0064(11) 0.0067(10) -0.0148(10)
C512 0.0383(10) 0.0517(12) 0.0712(15) -0.0019(12) 0.0006(10) 0.0029(10)
C513 0.0472(12) 0.0526(13) 0.0525(12) -0.0120(10) 0.0046(10) -0.0118(10)

loop_
_atom_type_symbol
_atom_type_scat_dispersion_real
_atom_type_scat_dispersion_imag
_atom_type_scat_Cromer_Mann_a1
_atom_type_scat_Cromer_Mann_b1
_atom_type_scat_Cromer_Mann_a2
_atom_type_scat_Cromer_Mann_b2
_atom_type_scat_Cromer_Mann_a3
_atom_type_scat_Cromer_Mann_b3
_atom_type_scat_Cromer_Mann_a4
_atom_type_scat_Cromer_Mann_b4
_atom_type_scat_Cromer_Mann_c
_atom_type_scat_source
'C   ' 0.0033 0.0016 2.3100 20.8439 1.0200 10.2075 1.5886 0.5687 0.8650 51.6512 0.2156 International_Tables_Vol_IV_Table_2.2B
'H   ' 0.0000 0.0000 0.4930 10.5109 0.3229 26.1257 0.1402 3.1424 0.0408 57.7998 0.0030 International_Tables_Vol_IV_Table_2.2B
'N   ' 0.0061 0.0033 12.2126 0.0057 3.1322 9.8933 2.0125 28.9975 1.1663 0.5826 -11.5290 International_Tables_Vol_IV_Table_2.2B
'O   ' 0.0106 0.0060 3.0485 13.2771 2.2868 5.7011 1.5463 0.3239 0.8670 32.9089 0.2508 International_Tables_Vol_IV_Table_2.2B
'S   ' 0.1246 0.1234 6.9053 1.4679 5.2034 22.2151 1.4379 0.2536 1.5863 56.1720 0.8669 International_Tables_Vol_IV_Table_2.2B

loop_
_exptl_crystal_face_index_h
_exptl_crystal_face_index_k
_exptl_crystal_face_index_l
_exptl_crystal_face_perp_dist
1 0 0 0.150
-1 0 0 0.180
0 1 0 0.200
0 -1 0 0.160
0 0 1 0.060
0 0 -1 0.010

loop_
_geom_angle_atom_site_label_1
_geom_angle_atom_site_label_2
_geom_angle_atom_site_label_3
_geom_angle
_geom_angle_publ_flag
O4131 S413 O4132 118.99(9) yes
O4131 S413 N414 108.46(8) yes
O4132 S413 N414 108.32(8) yes
O4131 S413 C412 106.62(9) yes
O4132 S413 C412 107.42(9) yes
N414 S413 C412 106.36(8) yes
N2 O1 C5 109.99(14) yes
C41 O42 C43 115.92(13) yes
O1 N2 C3 109.90(17) yes
S413 N414 C415 122.45(12) yes
S413 N414 C421 118.87(12) yes
C415 N414 C421 118.59(14) yes
N2 C3 C4 113.61(17) yes
N2 C3 C31 119.89(18) yes
C4 C3 C31 126.50(16) yes
C3 C4 C5 100.93(14) yes
C3 C4 C41 112.91(15) yes
C5 C4 C41 114.13(16) yes
C3 C4 H41 114.640 no
C5 C4 H41 113.362 no
C41 C4 H41 101.468 no
C4 C5 O1 104.67(15) yes
C4 C5 C51 116.93(16) yes
O1 C5 C51 108.82(15) yes
C4 C5 H51 107.657 no
O1 C5 H51 115.900 no
C51 C5 H51 103.334 no
C3 C31 C32 120.16(17) yes
C3 C31 C36 119.55(17) yes
C32 C31 C36 120.29(17) yes
C31 C32 C33 118.89(18) yes
C31 C32 C321 121.40(18) yes
C33 C32 C321 119.70(18) yes
C32 C33 C34 121.64(18) yes
C32 C33 H331 119.188 no
C34 C33 H331 119.175 no
C33 C34 C35 118.50(18) yes
C33 C34 C341 119.97(19) yes
C35 C34 C341 121.52(19) yes
C34 C35 C36 122.10(19) yes
C34 C35 H351 118.947 no
C36 C35 H351 118.956 no
C31 C36 C35 118.52(19) yes
C31 C36 C361 120.76(19) yes
C35 C36 C361 120.7(2) yes
C4 C41 O42 109.48(15) yes
C4 C41 O41 125.65(17) yes
O42 C41 O41 124.87(17) yes
O42 C43 C44 112.02(15) yes
O42 C43 C48 110.46(13) yes
C44 C43 C48 103.70(14) yes
O42 C43 H431 105.362 no
C44 C43 H431 111.951 no
C48 C43 H431 113.533 no
C43 C44 C45 102.95(15) yes
C43 C44 H441 111.057 no
C45 C44 H441 111.060 no
C43 C44 H442 111.104 no
C45 C44 H442 111.087 no
H441 C44 H442 109.467 no
C44 C45 C46 106.94(16) yes
C44 C45 C49 102.59(14) yes
C46 C45 C49 102.96(15) yes
C44 C45 H451 113.333 no
C46 C45 H451 113.033 no
C49 C45 H451 116.788 no
C45 C46 C47 103.01(14) yes
C45 C46 H461 111.048 no
C47 C46 H461 111.044 no
C45 C46 H462 111.091 no
C47 C46 H462 111.069 no
H461 C46 H462 109.467 no
C46 C47 C48 103.11(14) yes
C46 C47 H471 111.032 no
C48 C47 H471 111.015 no
C46 C47 H472 111.056 no
C48 C47 H472 111.051 no
H471 C47 H472 109.467 no
C43 C48 C47 103.63(14) yes
C43 C48 C49 103.67(14) yes
C47 C48 C49 101.37(13) yes
C43 C48 C412 116.09(14) yes
C47 C48 C412 116.31(14) yes
C49 C48 C412 113.89(14) yes
C45 C49 C48 93.13(13) yes
C45 C49 C410 114.81(16) yes
C48 C49 C410 114.66(14) yes
C45 C49 C411 113.42(16) yes
C48 C49 C411 113.75(15) yes
C410 C49 C411 106.92(15) yes
C5 C51 C511 108.29(16) yes
C5 C51 C512 111.38(16) yes
C511 C51 C512 108.67(16) yes
C5 C51 C513 108.24(16) yes
C511 C51 C513 109.76(16) yes
C512 C51 C513 110.46(18) yes
C32 C321 H3211 109.465 no
C32 C321 H3212 109.497 no
H3211 C321 H3212 109.476 no
C32 C321 H3213 109.438 no
H3211 C321 H3213 109.476 no
H3212 C321 H3213 109.476 no
C34 C341 H3411 109.446 no
C34 C341 H3412 109.499 no
H3411 C341 H3412 109.476 no
C34 C341 H3413 109.455 no
H3411 C341 H3413 109.476 no
H3412 C341 H3413 109.476 no
C36 C361 H3611 109.460 no
C36 C361 H3612 109.430 no
H3611 C361 H3612 109.476 no
C36 C361 H3613 109.510 no
H3611 C361 H3613 109.475 no
H3612 C361 H3613 109.476 no
C49 C410 H4101 109.477 no
C49 C410 H4102 109.468 no
H4101 C410 H4102 109.476 no
C49 C410 H4103 109.455 no
H4101 C410 H4103 109.476 no
H4102 C410 H4103 109.476 no
C49 C411 H4111 109.501 no
C49 C411 H4112 109.444 no
H4111 C411 H4112 109.476 no
C49 C411 H4113 109.455 no
H4111 C411 H4113 109.476 no
H4112 C411 H4113 109.476 no
C48 C412 S413 115.17(12) yes
C48 C412 H4121 108.044 no
S413 C412 H4121 108.026 no
C48 C412 H4122 108.021 no
S413 C412 H4122 108.032 no
H4121 C412 H4122 109.467 no
N414 C415 C416 113.87(15) yes
N414 C415 C420 113.30(15) yes
C416 C415 C420 111.40(15) yes
N414 C415 H4151 104.145 no
C416 C415 H4151 106.321 no
C420 C415 H4151 107.039 no
C415 C416 C417 111.18(16) yes
C415 C416 H4161 109.061 no
C417 C416 H4161 109.070 no
C415 C416 H4162 109.025 no
C417 C416 H4162 109.019 no
H4161 C416 H4162 109.467 no
C416 C417 C418 111.30(17) yes
C416 C417 H4171 109.032 no
C418 C417 H4171 109.030 no
C416 C417 H4172 108.996 no
C418 C417 H4172 108.994 no
H4171 C417 H4172 109.467 no
C417 C418 C419 110.67(17) yes
C417 C418 H4181 109.142 no
C419 C418 H4181 109.130 no
C417 C418 H4182 109.185 no
C419 C418 H4182 109.232 no
H4181 C418 H4182 109.467 no
C418 C419 C420 111.09(17) yes
C418 C419 H4191 109.015 no
C420 C419 H4191 109.020 no
C418 C419 H4192 109.132 no
C420 C419 H4192 109.097 no
H4191 C419 H4192 109.467 no
C415 C420 C419 110.27(16) yes
C415 C420 H4201 109.256 no
C419 C420 H4201 109.263 no
C415 C420 H4202 109.268 no
C419 C420 H4202 109.306 no
H4201 C420 H4202 109.467 no
N414 C421 C422 110.85(15) yes
N414 C421 C426 113.14(15) yes
C422 C421 C426 111.71(15) yes
N414 C421 H4211 106.728 no
C422 C421 H4211 108.286 no
C426 C421 H4211 105.770 no
C421 C422 C423 110.28(16) yes
C421 C422 H4221 109.304 no
C423 C422 H4221 109.297 no
C421 C422 H4222 109.242 no
C423 C422 H4222 109.240 no
H4221 C422 H4222 109.467 no
C422 C423 C424 111.61(17) yes
C422 C423 H4231 108.912 no
C424 C423 H4231 108.900 no
C422 C423 H4232 108.962 no
C424 C423 H4232 108.972 no
H4231 C423 H4232 109.467 no
C423 C424 C425 111.65(17) yes
C423 C424 H4241 108.966 no
C425 C424 H4241 108.963 no
C423 C424 H4242 108.896 no
C425 C424 H4242 108.876 no
H4241 C424 H4242 109.467 no
C424 C425 C426 111.13(17) yes
C424 C425 H4251 109.040 no
C426 C425 H4251 109.027 no
C424 C425 H4252 109.088 no
C426 C425 H4252 109.071 no
H4251 C425 H4252 109.467 no
C425 C426 C421 110.29(17) yes
C425 C426 H4261 109.295 no
C421 C426 H4261 109.294 no
C425 C426 H4262 109.253 no
C421 C426 H4262 109.230 no
H4261 C426 H4262 109.467 no
C51 C511 H5111 109.453 no
C51 C511 H5112 109.465 no
H5111 C511 H5112 109.476 no
C51 C511 H5113 109.481 no
H5111 C511 H5113 109.476 no
H5112 C511 H5113 109.476 no
C51 C512 H5121 109.458 no
C51 C512 H5122 109.479 no
H5121 C512 H5122 109.476 no
C51 C512 H5123 109.463 no
H5121 C512 H5123 109.475 no
H5122 C512 H5123 109.476 no
C51 C513 H5131 109.484 no
C51 C513 H5132 109.449 no
H5131 C513 H5132 109.476 no
C51 C513 H5133 109.466 no
H5131 C513 H5133 109.476 no
H5132 C513 H5133 109.475 no

loop_
_geom_bond_atom_site_label_1
_geom_bond_atom_site_label_2
_geom_bond_distance
_geom_bond_publ_flag
S413 O4131 1.4362(15) yes
S413 O4132 1.4311(15) yes
S413 N414 1.6202(15) yes
S413 C412 1.7885(17) yes
O1 N2 1.413(2) yes
O1 C5 1.451(2) yes
O41 C41 1.197(2) yes
O42 C41 1.337(2) yes
O42 C43 1.457(2) yes
N2 C3 1.274(3) yes
N414 C415 1.484(2) yes
N414 C421 1.488(2) yes
C3 C4 1.515(3) yes
C3 C31 1.486(3) yes
C4 C5 1.534(2) yes
C4 C41 1.520(3) yes
C4 H41 1.000 no
C5 C51 1.525(3) yes
C5 H51 1.000 no
C31 C32 1.399(3) yes
C31 C36 1.405(3) yes
C32 C33 1.389(3) yes
C32 C321 1.509(3) yes
C33 C34 1.386(3) yes
C33 H331 1.000 no
C34 C35 1.380(3) yes
C34 C341 1.510(3) yes
C35 C36 1.388(3) yes
C35 H351 1.000 no
C36 C361 1.510(3) yes
C43 C44 1.546(3) yes
C43 C48 1.539(2) yes
C43 H431 1.000 no
C44 C45 1.531(3) yes
C44 H441 1.000 no
C44 H442 1.000 no
C45 C46 1.539(3) yes
C45 C49 1.544(3) yes
C45 H451 1.000 no
C46 C47 1.559(3) yes
C46 H461 1.000 no
C46 H462 1.000 no
C47 C48 1.552(2) yes
C47 H471 1.000 no
C47 H472 1.000 no
C48 C49 1.566(2) yes
C48 C412 1.525(2) yes
C49 C410 1.529(3) yes
C49 C411 1.533(3) yes
C51 C511 1.539(3) yes
C51 C512 1.518(3) yes
C51 C513 1.533(3) yes
C321 H3211 1.000 no
C321 H3212 1.000 no
C321 H3213 1.000 no
C341 H3411 1.000 no
C341 H3412 1.000 no
C341 H3413 1.000 no
C361 H3611 1.000 no
C361 H3612 1.000 no
C361 H3613 1.000 no
C410 H4101 1.000 no
C410 H4102 1.000 no
C410 H4103 1.000 no
C411 H4111 1.000 no
C411 H4112 1.000 no
C411 H4113 1.000 no
C412 H4121 1.000 no
C412 H4122 1.000 no
C415 C416 1.526(3) yes
C415 C420 1.533(3) yes
C415 H4151 1.000 no
C416 C417 1.519(3) yes
C416 H4161 1.000 no
C416 H4162 1.000 no
C417 C418 1.518(3) yes
C417 H4171 1.000 no
C417 H4172 1.000 no
C418 C419 1.521(3) yes
C418 H4181 1.000 no
C418 H4182 1.000 no
C419 C420 1.527(3) yes
C419 H4191 1.000 no
C419 H4192 1.000 no
C420 H4201 1.000 no
C420 H4202 1.000 no
C421 C422 1.528(3) yes
C421 C426 1.522(3) yes
C421 H4211 1.000 no
C422 C423 1.524(3) yes
C422 H4221 1.000 no
C422 H4222 1.000 no
C423 C424 1.510(3) yes
C423 H4231 1.000 no
C423 H4232 1.000 no
C424 C425 1.522(3) yes
C424 H4241 1.000 no
C424 H4242 1.000 no
C425 C426 1.528(3) yes
C425 H4251 1.000 no
C425 H4252 1.000 no
C426 H4261 1.000 no
C426 H4262 1.000 no
C511 H5111 1.000 no
C511 H5112 1.000 no
C511 H5113 1.000 no
C512 H5121 1.000 no
C512 H5122 1.000 no
C512 H5123 1.000 no
C513 H5131 1.000 no
C513 H5132 1.000 no
C513 H5133 1.000 no

loop_
_geom_contact_atom_site_label_1
_geom_contact_atom_site_label_2
_geom_contact_distance
_geom_contact_site_symmetry_2
_geom_contact_publ_flag
O1 C361 3.404(3) 2_556 no
C33 O4131 3.556(2) 3_646 no

loop_
_geom_torsion_atom_site_label_1
_geom_torsion_atom_site_label_2
_geom_torsion_atom_site_label_3
_geom_torsion_atom_site_label_4
_geom_torsion
_geom_torsion_publ_flag
S413 N414 C415 C416 57.0(2) no
S413 N414 C415 C420 -71.7(2) no
S413 N414 C421 C422 113.6(2) no
S413 N414 C421 C426 -120.0(2) no
S413 C412 C48 C43 69.4(2) no
S413 C412 C48 C47 -52.9(2) no
S413 C412 C48 C49 -170.3(1) no
O1 N2 C3 C4 -1.3(2) no
O1 N2 C3 C31 178.5(2) no
O1 C5 C4 C3 -8.9(2) no
O1 C5 C4 C41 -130.3(2) no
O1 C5 C51 C511 58.2(2) no
O1 C5 C51 C512 -61.2(2) no
O1 C5 C51 C513 177.1(2) no
O41 C41 O42 C43 -4.4(3) no
O41 C41 C4 C3 -96.9(2) no
O41 C41 C4 C5 17.6(3) no
O42 C41 C4 C3 83.0(2) no
O42 C41 C4 C5 -162.5(1) no
O42 C43 C44 C45 125.1(2) no
O42 C43 C48 C47 163.6(1) no
O42 C43 C48 C49 -90.9(2) no
O42 C43 C48 C412 34.8(2) no
N2 O1 C5 C4 9.0(2) no
N2 O1 C5 C51 134.8(2) no
N2 C3 C4 C5 6.7(2) no
N2 C3 C4 C41 128.9(2) no
N2 C3 C31 C32 104.2(2) no
N2 C3 C31 C36 -74.9(3) no
N414 S413 C412 C48 -176.4(1) no
N414 C415 C416 C417 175.4(2) no
N414 C415 C420 C419 -174.7(2) no
N414 C421 C422 C423 -176.7(2) no
N414 C421 C426 C425 177.7(2) no
C3 N2 O1 C5 -5.2(2) no
C3 C4 C5 C51 -129.4(2) no
C3 C31 C32 C33 -176.3(2) no
C3 C31 C32 C321 4.3(3) no
C3 C31 C36 C35 177.1(2) no
C3 C31 C36 C361 -2.0(3) no
C4 C3 C31 C32 -76.0(3) no
C4 C3 C31 C36 104.9(2) no
C4 C5 C51 C511 176.5(2) no
C4 C5 C51 C512 57.0(2) no
C4 C5 C51 C513 -64.6(2) no
C4 C41 O42 C43 175.7(1) no
C5 C4 C3 C31 -173.2(2) no
C31 C3 C4 C41 -51.0(3) no
C31 C32 C33 C34 -1.4(3) no
C31 C36 C35 C34 -0.4(3) no
C32 C31 C36 C35 -1.9(3) no
C32 C31 C36 C361 178.9(2) no
C32 C33 C34 C35 -0.9(3) no
C32 C33 C34 C341 179.3(2) no
C33 C32 C31 C36 2.8(3) no
C33 C34 C35 C36 1.8(3) no
C34 C33 C32 C321 178.1(2) no
C34 C35 C36 C361 178.7(2) no
C36 C31 C32 C321 -176.7(2) no
C36 C35 C34 C341 -178.4(2) no
C41 O42 C43 C44 81.8(2) no
C41 O42 C43 C48 -163.1(1) no
C41 C4 C5 C51 109.2(2) no
C43 C44 C45 C46 68.1(2) no
C43 C44 C45 C49 -39.9(2) no
C43 C48 C47 C46 70.7(2) no
C43 C48 C49 C45 -51.4(1) no
C43 C48 C49 C410 67.8(2) no
C43 C48 C49 C411 -168.8(1) no
C44 C43 C48 C47 -76.2(2) no
C44 C43 C48 C49 29.3(2) no
C44 C43 C48 C412 155.0(2) no
C44 C45 C46 C47 -72.9(2) no
C44 C45 C49 C48 55.5(2) no
C44 C45 C49 C410 -63.6(2) no
C44 C45 C49 C411 173.0(2) no
C45 C44 C43 C48 6.0(2) no
C45 C46 C47 C48 1.5(2) no
C45 C49 C48 C47 55.8(2) no
C45 C49 C48 C412 -178.5(1) no
C46 C45 C49 C48 -55.5(2) no
C46 C45 C49 C410 -174.6(2) no
C46 C45 C49 C411 62.1(2) no
C46 C47 C48 C49 -36.5(2) no
C46 C47 C48 C412 -160.6(1) no
C47 C46 C45 C49 34.8(2) no
C47 C48 C49 C410 175.0(1) no
C47 C48 C49 C411 -61.5(2) no
C48 C412 S413 O4131 -60.8(1) no
C48 C412 S413 O4132 67.8(1) no
C410 C49 C48 C412 -59.3(2) no
C411 C49 C48 C412 64.2(2) no
C412 S413 N414 C415 -90.3(1) no
C412 S413 N414 C421 86.2(1) no
C415 N414 S413 O4131 155.3(1) no
C415 N414 S413 O4132 24.9(2) no
C415 N414 C421 C422 -69.7(2) no
C415 N414 C421 C426 56.6(2) no
C415 C416 C417 C418 55.5(2) no
C415 C420 C419 C418 -56.6(2) no
C416 C415 N414 C421 -119.5(2) no
C416 C415 C420 C419 55.3(2) no
C416 C417 C418 C419 -56.7(2) no
C417 C416 C415 C420 -55.0(2) no
C417 C418 C419 C420 57.4(2) no
C420 C415 N414 C421 111.8(2) no
C421 N414 S413 O4131 -28.2(2) no
C421 N414 S413 O4132 -158.6(1) no
C421 C422 C423 C424 -55.3(2) no
C421 C426 C425 C424 55.6(2) no
C422 C421 C426 C425 -56.4(2) no
C422 C423 C424 C425 55.5(3) no
C423 C422 C421 C426 56.1(2) no
C423 C424 C425 C426 -55.5(2) no

loop_
_cod_related_entry_id
_cod_related_entry_database
_cod_related_entry_code
1 ChemSpider 9738527
